data_9016358
loop_
_publ_author_name
'Camara, F.'
'Bellatreccia, F.'
'Della Ventura, G.'
'Gunter, M. E.'
'Sebastiani, M.'
'Cavallo, A.'

_publ_section_title
;
 Kircherite, a new mineral of the cancrinite-sodalite group with a 36-layer
 stacking sequence: Occurrence and crystal structure
;
_journal_name_full 'American Mineralogist'
_journal_page_first 1494
_journal_page_last 1504
_journal_paper_doi 10.2138/am.2012.4033
_journal_volume 97
_journal_year 2012
_chemical_compound_source 'Valle Biachella, Sacrofano community (Rome, Latium, Italy)'
_chemical_formula_sum 'Al36 Ca6.986 H3.76 K12.636 Na30.232 O169.914 S14.656 Si36'
_chemical_name_mineral Kircherite
_space_group_IT_number 155
_symmetry_space_group_name_Hall 'R 3 2"'
_symmetry_space_group_name_H-M 'R 3 2 :H'
_cell_angle_alpha 90
_cell_angle_beta 90
_cell_angle_gamma 120
_cell_formula_units_Z 3
_cell_length_a 12.8770
_cell_length_b 12.8770
_cell_length_c 95.244
_cell_volume 13677.214
_database_code_amcsd 0019258
_exptl_crystal_density_diffrn 2.420
_cod_original_sg_symbol_H-M 'R 3 2'
_cod_original_formula_sum 'K12.636 Na30.232 Ca6.986 Si36 Al36 O169.914 S14.656 H3.76'
_cod_database_code 9016358

loop_
_space_group_symop_operation_xyz
x,y,z
2/3+x,1/3+y,1/3+z
1/3+x,2/3+y,2/3+z
-x,-x+y,-z
2/3-x,1/3-x+y,1/3-z
1/3-x,2/3-x+y,2/3-z
y,x,-z
2/3+y,1/3+x,1/3-z
1/3+y,2/3+x,2/3-z
x-y,-y,-z
2/3+x-y,1/3-y,1/3-z
1/3+x-y,2/3-y,2/3-z
-y,x-y,z
2/3-y,1/3+x-y,1/3+z
1/3-y,2/3+x-y,2/3+z
-x+y,-x,z
2/3-x+y,1/3-x,1/3+z
1/3-x+y,2/3-x,2/3+z

loop_
_atom_site_label
_atom_site_fract_x
_atom_site_fract_y
_atom_site_fract_z
_atom_site_occupancy
_atom_site_U_iso_or_equiv
_atom_site_type_symbol
_atom_site_attached_hydrogens
K1 0.21935 0.78244 0.02673 1.00000 0.03160 K 0
Na1 0.00000 0.00000 0.00000 1.00000 0.06200 Na 0
Na2A 0.00000 0.49632 0.00000 0.61600 0.02810 Na 0
Ca2B 0.00000 0.49632 0.00000 0.38400 0.02810 Ca 0
Ca3 0.66667 0.33333 0.03502 1.00900 0.02830 Ca 0
Na4A 0.48650 0.97775 0.05517 0.77100 0.03830 Na 0
Ca4B 0.48650 0.97775 0.05517 0.22900 0.03830 Ca 0
Na5A 0.00000 0.00000 0.06575 0.72000 0.05100 Na 0
Ca5B 0.00000 0.00000 0.05922 0.28000 0.05100 Ca 0
Na6A 0.33990 0.17140 0.08322 0.64400 0.04510 Na 0
K6B 0.42890 0.21730 0.07941 0.24900 0.04510 K 0
Na6B 0.27620 0.14390 0.08739 0.19300 0.04510 Na 0
Na7A 0.33333 0.66667 0.08904 0.05000 0.03540 Na 0
Ca7B 0.33333 0.66667 0.08904 0.95000 0.03540 Ca 0
Na8A 0.66667 0.33333 0.10234 0.45200 0.05500 Na 0
Na8B 0.66667 0.33333 0.11350 0.08000 0.05500 Na 0
Na8C 0.66667 0.33333 0.12063 0.68000 0.05500 Na 0
K9A 0.12420 0.24670 0.10791 0.23600 0.05440 K 0
Na9A 0.15910 0.31830 0.11131 0.63000 0.05440 Na 0
Na9B 0.20350 0.40250 0.11546 0.20300 0.05440 Na 0
Na1C 0.00000 0.00000 0.13014 0.53000 0.06500 Na 0
Na1D 0.00000 0.00000 0.13960 0.18000 0.06500 Na 0
Na1E 0.00000 0.00000 0.14781 0.50000 0.06500 Na 0
Na1F 0.49390 0.99270 0.13870 0.23000 0.01600 Na 0
K1G 0.46860 0.93000 0.13597 0.41100 0.11700 K 0
Na1G 0.52230 1.04880 0.14130 0.36700 0.11700 Na 0
Na1K 0.33333 0.66667 0.15719 0.51600 0.04400 Na 0
K1L 0.24740 0.12870 0.17056 0.21000 0.05750 K 0
Na1L 0.33333 0.16670 0.16667 0.58000 0.05750 Na 0
Si1 0.25209 0.00000 0.00000 1.00000 0.01530 Si 0
Si2 0.92141 0.58468 0.02874 1.00000 0.01380 Si 0
Si3 0.25017 -0.00038 0.05660 1.00000 0.01530 Si 0
Si4 0.33285 0.41471 0.08448 1.00000 0.01650 Si 0
Si5 0.41674 0.08479 0.11213 1.00000 0.01760 Si 0
Si6 0.24895 0.24891 0.13937 1.00000 0.01800 Si 0
Si7 0.33333 0.91414 0.16667 1.00000 0.01890 Si 0
Al1 0.00000 0.74422 0.00000 1.00000 0.01500 Al 0
Al2 0.40708 0.08485 0.02875 1.00000 0.01550 Al 0
Al3 0.25229 0.25532 0.05619 1.00000 0.01510 Al 0
Al4 0.33367 0.91923 0.08478 1.00000 0.01840 Al 0
Al5 0.41672 0.33299 0.11191 1.00000 0.01790 Al 0
Al6 0.24778 -0.00033 0.13951 1.00000 0.02060 Al 0
Al7 0.58118 0.91451 0.16667 1.00000 0.01890 Al 0
O1 0.12180 0.88530 0.00247 1.00000 0.02570 O 0
O2 0.33740 0.01590 0.01327 1.00000 0.02160 O 0
O3 0.97820 0.64590 0.01398 1.00000 0.02650 O 0
O4 0.78300 0.54890 0.03041 1.00000 0.02410 O 0
O5 0.54000 0.07860 0.02974 1.00000 0.02730 O 0
O6 0.00060 0.66980 0.04121 1.00000 0.02930 O 0
O7 0.31920 -0.00160 0.04249 1.00000 0.02700 O 0
O8 0.11320 0.89750 0.05576 1.00000 0.02840 O 0
O9 0.25390 0.12580 0.05938 1.00000 0.02860 O 0
O10 0.32560 0.98460 0.06921 1.00000 0.03360 O 0
O11 0.32760 0.35470 0.06976 1.00000 0.03790 O 0
O12 0.44950 0.89050 0.08400 1.00000 0.03540 O 0
O13 0.21920 0.42600 0.08817 1.00000 0.03680 O 0
O14 0.34960 0.33710 0.09634 1.00000 0.04130 O 0
O15 0.35050 0.01550 0.09803 1.00000 0.05610 O 0
O16 0.45170 0.22200 0.11056 1.00000 0.05300 O 0
O17 0.53720 0.08020 0.11528 1.00000 0.05540 O 0
O18 0.33350 0.01890 0.12516 1.00000 0.07700 O 0
O19 0.31530 0.30750 0.12514 1.00000 0.06120 O 0
O20 0.11710 0.22160 0.13723 1.00000 0.06910 O 0
O21 0.24020 0.12670 0.14278 1.00000 0.07740 O 0
O22 0.66070 0.97890 0.15169 1.00000 0.08600 O 0
O23 0.31320 0.97670 0.15362 1.00000 0.08800 O 0
O24 0.44550 0.89780 0.16380 1.00000 0.09300 O 0
Wat25 0.00000 0.00000 0.02844 0.94000 0.14800 O 2
S1 0.33333 0.66667 0.00351 1.00000 0.02700 S 0
O1SA 0.66667 0.33333 0.01182 1.00000 0.05300 O 0
O1SB 0.20930 0.60270 0.00861 1.00000 0.04640 O 0
S2 0.33333 0.66667 0.05032 1.00000 0.03130 S 0
O2SA 0.33333 0.66667 0.06586 1.00000 0.05530 O 0
O2SB 0.21010 0.60330 0.04503 1.00000 0.05530 O 0
S3 0.62930 0.29820 0.06703 0.30700 0.06160 S 0
O3SA 0.54360 0.27550 0.07575 0.15800 0.05530 O 0
O3SB 0.60100 0.20330 0.05750 0.14200 0.05530 O 0
S4 -0.00500 -0.02560 0.09660 0.30000 0.08800 S 0
O4SA 0.06320 -0.06190 0.10480 0.16900 0.05530 O 0
O4SB -0.05890 -0.11880 0.08720 0.13500 0.05530 O 0
S5 0.31100 0.67760 0.12342 0.22900 0.04730 S 0
O5SA 0.39400 0.78730 0.13260 0.15100 0.05530 O 0
O5SB 0.27260 0.72970 0.11370 0.11900 0.05530 O 0
S6 0.70000 0.36680 0.15261 0.94000 0.06000 S 0
O6SA 0.79450 0.39430 0.14380 0.30700 0.05530 O 0
O6SB 0.72710 0.45980 0.16130 0.15800 0.05530 O 0

loop_
_cod_changelog_entry_id
_cod_changelog_entry_author
_cod_changelog_entry_date
_cod_changelog_entry_text
1
;cod-tools version 3.8.0
Id: cif_guess_AMCSD_atom_types 9581 2023-05-17 12:35:41Z saulius
;
2023-05-21T08:54:58+03:00
;Derived atom types and hydrogen counts
from atom names that follow the AMCSD naming convention
(Wat == water, O-H == hydroxyl).
;

loop_
_cod_related_entry_id
_cod_related_entry_database
_cod_related_entry_code
1 AMCSD 0019258
